data_4001069
loop_
_publ_author_name
'Mandal, Trinanjana'
'Stavila, Vitalie'
'Rusakova, Irene'
'Ghosh, Saunab'
'Whitmire, Kenton H.'

_publ_section_title
;
 Molecular Precursors for CdS Nanoparticles: Synthesis and
 Characterization of Carboxylate&#x2212;Thiourea or
 &#x2212;Thiosemicarbazide Cadmium Complexes and Their Decomposition
;
_journal_issue 23
_journal_name_full 'Chemistry of Materials'
_journal_page_first 5617
_journal_paper_doi 10.1021/cm902230u
_journal_volume 21
_journal_year 2009
_chemical_formula_sum 'C9 H11 Cd N5 O4 S2'
_chemical_formula_weight 429.75
_chemical_name_systematic
; 
 ? 
;
_space_group_IT_number 2
_symmetry_cell_setting triclinic
_symmetry_space_group_name_Hall '-P 1'
_symmetry_space_group_name_H-M 'P -1'
_atom_sites_solution_hydrogens geom
_atom_sites_solution_primary direct
_atom_sites_solution_secondary difmap
_audit_creation_method SHELXL-97
_cell_angle_alpha 80.069(2)
_cell_angle_beta 82.155(2)
_cell_angle_gamma 88.526(2)
_cell_formula_units_Z 4
_cell_length_a 9.2018(9)
_cell_length_b 9.9910(10)
_cell_length_c 15.9863(15)
_cell_measurement_temperature 273(2)
_cell_volume 1434.1(2)
_computing_structure_refinement 'SHELXL-97 (Sheldrick, 1997)'
_computing_structure_solution 'SHELXS-97 (Sheldrick, 1990)'
_diffrn_ambient_temperature 273(2)
_diffrn_measured_fraction_theta_full 0.957
_diffrn_measured_fraction_theta_max 0.957
_diffrn_radiation_monochromator graphite
_diffrn_radiation_source 'fine-focus sealed tube'
_diffrn_radiation_type MoK\a
_diffrn_radiation_wavelength 0.71073
_diffrn_reflns_av_R_equivalents 0.0722
_diffrn_reflns_av_sigmaI/netI 0.2300
_diffrn_reflns_limit_h_max 11
_diffrn_reflns_limit_h_min -12
_diffrn_reflns_limit_k_max 12
_diffrn_reflns_limit_k_min -13
_diffrn_reflns_limit_l_max 21
_diffrn_reflns_limit_l_min -21
_diffrn_reflns_number 17933
_diffrn_reflns_theta_full 28.34
_diffrn_reflns_theta_max 28.34
_diffrn_reflns_theta_min 1.30
_exptl_absorpt_coefficient_mu 1.836
_exptl_absorpt_correction_type none
_exptl_crystal_density_diffrn 1.990
_exptl_crystal_density_method 'not measured'
_exptl_crystal_F_000 848
_exptl_crystal_size_max 0.2
_exptl_crystal_size_mid 0.18
_exptl_crystal_size_min 0.15
_refine_diff_density_max 0.531
_refine_diff_density_min -0.590
_refine_diff_density_rms 0.091
_refine_ls_extinction_coef 0.00394(11)
_refine_ls_extinction_expression Fc^*^=kFc[1+0.001xFc^2^\l^3^/sin(2\q)]^-1/4^
_refine_ls_extinction_method SHELXL
_refine_ls_goodness_of_fit_ref 0.422
_refine_ls_hydrogen_treatment mixed
_refine_ls_matrix_type full
_refine_ls_number_parameters 399
_refine_ls_number_reflns 6849
_refine_ls_number_restraints 0
_refine_ls_restrained_S_all 0.422
_refine_ls_R_factor_all 0.0809
_refine_ls_R_factor_gt 0.0265
_refine_ls_shift/su_max 0.001
_refine_ls_shift/su_mean 0.000
_refine_ls_structure_factor_coef Fsqd
_refine_ls_weighting_details 'calc w=1/[\s^2^(Fo^2^)+(0.0000P)^2^+0.0000P] where P=(Fo^2^+2Fc^2^)/3'
_refine_ls_weighting_scheme calc
_refine_ls_wR_factor_gt 0.0528
_refine_ls_wR_factor_ref 0.0592
_reflns_number_gt 2673
_reflns_number_total 6849
_reflns_threshold_expression >2sigma(I)
_cod_data_source_file cm902230u_si_002.cif
_cod_data_source_block Compound3a
_cod_original_sg_symbol_H-M P-1
_cod_database_code 4001069

loop_
_symmetry_equiv_pos_as_xyz
'x, y, z'
'-x, -y, -z'

loop_
_atom_site_label
_atom_site_type_symbol
_atom_site_fract_x
_atom_site_fract_y
_atom_site_fract_z
_atom_site_U_iso_or_equiv
_atom_site_adp_type
_atom_site_occupancy
_atom_site_symmetry_multiplicity
_atom_site_calc_flag
_atom_site_refinement_flags
Cd2 Cd 0.88385(4) 0.38650(3) 0.24685(2) 0.03521(12) Uani 1 1 d .
S3 S 1.08595(15) 0.28058(14) 0.15960(8) 0.0548(4) Uani 1 1 d .
S4 S 0.69596(13) 0.25153(12) 0.35453(7) 0.0399(3) Uani 1 1 d .
C3 C 1.0155(5) 0.2518(4) 0.0706(3) 0.0345(12) Uani 1 1 d .
C4 C 0.7639(5) 0.2922(4) 0.4427(3) 0.0300(11) Uani 1 1 d .
N5 N 1.0566(4) 0.1403(3) 0.0401(2) 0.0466(11) Uani 1 1 d .
H5A H 1.0278 0.1256 -0.0064 0.056 Uiso 1 1 calc R
H5B H 1.1123 0.0823 0.0668 0.056 Uiso 1 1 calc R
N6 N 0.9308(4) 0.3385(4) 0.0289(2) 0.0503(12) Uani 1 1 d .
H6A H 0.9029 0.3222 -0.0176 0.060 Uiso 1 1 calc R
H6B H 0.9030 0.4117 0.0479 0.060 Uiso 1 1 calc R
N7 N 0.7285(4) 0.4052(3) 0.4718(2) 0.0380(10) Uani 1 1 d .
H7A H 0.7619 0.4212 0.5168 0.046 Uiso 1 1 calc R
H7B H 0.6720 0.4634 0.4459 0.046 Uiso 1 1 calc R
N8 N 0.8503(4) 0.2061(3) 0.4840(2) 0.0392(10) Uani 1 1 d .
H8A H 0.8822 0.2246 0.5288 0.047 Uiso 1 1 calc R
H8B H 0.8752 0.1312 0.4662 0.047 Uiso 1 1 calc R
N21 N 0.8641(4) 0.6141(3) 0.2434(2) 0.0276(9) Uani 1 1 d .
C21 C 0.7069(5) 0.6128(5) 0.1349(3) 0.0322(11) Uani 1 1 d .
C22 C 0.7842(4) 0.6889(4) 0.1905(3) 0.0279(11) Uani 1 1 d .
C23 C 0.7677(5) 0.8286(5) 0.1883(3) 0.0350(12) Uani 1 1 d .
H23A H 0.713(4) 0.883(4) 0.145(2) 0.042 Uiso 1 1 d .
C24 C 0.8415(5) 0.8876(4) 0.2424(3) 0.0411(13) Uani 1 1 d .
H24A H 0.8349 0.9809 0.2413 0.049 Uiso 1 1 calc R
C25 C 0.9255(5) 0.8089(5) 0.2982(3) 0.0365(13) Uani 1 1 d .
H25A H 0.978(4) 0.850(4) 0.337(2) 0.042(13) Uiso 1 1 d .
C26 C 0.9361(4) 0.6715(4) 0.2964(3) 0.0254(10) Uani 1 1 d .
C27 C 1.0267(5) 0.5744(4) 0.3527(3) 0.0284(11) Uani 1 1 d .
O21 O 0.7404(3) 0.4881(3) 0.13814(17) 0.0358(8) Uani 1 1 d .
O22 O 0.6199(3) 0.6762(3) 0.09010(18) 0.0451(9) Uani 1 1 d .
O23 O 1.0290(3) 0.4513(3) 0.34497(17) 0.0336(8) Uani 1 1 d .
O24 O 1.0917(3) 0.6258(3) 0.40238(19) 0.0471(9) Uani 1 1 d .
Cd1 Cd 0.36512(4) 0.99221(3) 0.27010(2) 0.03441(12) Uani 1 1 d .
S1 S 0.56334(14) 1.15316(12) 0.19035(8) 0.0440(3) Uani 1 1 d .
S2 S 0.16578(13) 1.10386(12) 0.35773(8) 0.0414(3) Uani 1 1 d .
C1 C 0.5121(5) 1.2143(4) 0.0914(3) 0.0316(11) Uani 1 1 d .
C2 C 0.2505(5) 1.1550(4) 0.4364(3) 0.0305(11) Uani 1 1 d .
N1 N 0.5537(4) 1.3365(3) 0.0527(2) 0.0427(11) Uani 1 1 d .
H1A H 0.5315 1.3672 0.0023 0.051 Uiso 1 1 calc R
H1B H 0.6031 1.3860 0.0776 0.051 Uiso 1 1 calc R
N2 N 0.4367(4) 1.1422(3) 0.0508(2) 0.0489(11) Uani 1 1 d .
H2A H 0.4162 1.1756 0.0004 0.059 Uiso 1 1 calc R
H2B H 0.4080 1.0617 0.0745 0.059 Uiso 1 1 calc R
N3 N 0.2157(4) 1.2746(3) 0.4574(2) 0.0434(11) Uani 1 1 d .
H3A H 0.2534 1.3007 0.4982 0.052 Uiso 1 1 calc R
H3B H 0.1553 1.3265 0.4303 0.052 Uiso 1 1 calc R
N4 N 0.3431(4) 1.0770(3) 0.4787(2) 0.0415(10) Uani 1 1 d .
H4A H 0.3800 1.1044 0.5193 0.050 Uiso 1 1 calc R
H4B H 0.3668 0.9986 0.4656 0.050 Uiso 1 1 calc R
N11 N 0.3689(4) 0.7688(3) 0.2592(2) 0.0282(9) Uani 1 1 d .
C11 C 0.2176(5) 0.8356(5) 0.1461(3) 0.0307(11) Uani 1 1 d .
C12 C 0.2953(4) 0.7257(4) 0.2011(3) 0.0250(10) Uani 1 1 d .
C13 C 0.2916(5) 0.5898(5) 0.1949(3) 0.0330(12) Uani 1 1 d .
H13A H 0.241(4) 0.561(3) 0.149(2) 0.028(11) Uiso 1 1 d .
C14 C 0.3665(5) 0.4976(5) 0.2496(3) 0.0370(13) Uani 1 1 d .
H14A H 0.365(4) 0.404(4) 0.248(2) 0.053(14) Uiso 1 1 d .
C15 C 0.4418(5) 0.5426(4) 0.3090(3) 0.0320(11) Uani 1 1 d .
H15A H 0.497(4) 0.482(4) 0.354(2) 0.046(13) Uiso 1 1 d .
C16 C 0.4403(4) 0.6811(4) 0.3117(3) 0.0256(10) Uani 1 1 d .
C17 C 0.5183(5) 0.7418(4) 0.3749(3) 0.0285(11) Uani 1 1 d .
O11 O 0.2333(3) 0.9570(3) 0.15661(18) 0.0393(8) Uani 1 1 d .
O12 O 0.1441(3) 0.7999(3) 0.09466(19) 0.0474(9) Uani 1 1 d .
O13 O 0.4940(3) 0.8665(3) 0.37901(17) 0.0339(8) Uani 1 1 d .
O14 O 0.6000(3) 0.6641(3) 0.41725(18) 0.0389(8) Uani 1 1 d .

loop_
_atom_site_aniso_label
_atom_site_aniso_U_11
_atom_site_aniso_U_22
_atom_site_aniso_U_33
_atom_site_aniso_U_23
_atom_site_aniso_U_13
_atom_site_aniso_U_12
Cd2 0.0486(3) 0.0282(2) 0.0322(2) -0.00821(17) -0.01380(19) 0.00241(18)
S3 0.0536(10) 0.0771(10) 0.0492(9) -0.0388(8) -0.0312(7) 0.0270(8)
S4 0.0496(9) 0.0381(7) 0.0362(7) -0.0070(6) -0.0184(6) -0.0082(6)
C3 0.037(3) 0.033(3) 0.036(3) -0.009(2) -0.010(2) 0.002(2)
C4 0.030(3) 0.028(3) 0.031(3) -0.002(2) -0.003(2) -0.005(2)
N5 0.064(3) 0.040(3) 0.044(3) -0.018(2) -0.029(2) 0.017(2)
N6 0.071(3) 0.043(3) 0.050(3) -0.024(2) -0.036(2) 0.021(2)
N7 0.048(3) 0.033(2) 0.040(2) -0.0114(19) -0.023(2) 0.009(2)
N8 0.055(3) 0.027(2) 0.040(2) -0.0085(19) -0.022(2) 0.007(2)
N21 0.030(2) 0.022(2) 0.032(2) -0.0062(17) -0.0088(18) 0.0030(17)
C21 0.030(3) 0.042(3) 0.024(3) 0.002(2) -0.008(2) -0.007(2)
C22 0.026(3) 0.029(3) 0.030(3) -0.003(2) -0.010(2) 0.000(2)
C23 0.039(3) 0.030(3) 0.038(3) -0.005(2) -0.014(2) 0.005(2)
C24 0.047(3) 0.021(3) 0.058(3) -0.010(2) -0.014(3) 0.003(2)
C25 0.041(3) 0.031(3) 0.045(3) -0.016(2) -0.016(3) -0.001(2)
C26 0.024(3) 0.027(3) 0.028(3) -0.010(2) -0.008(2) -0.003(2)
C27 0.029(3) 0.032(3) 0.026(3) -0.006(2) -0.006(2) 0.003(2)
O21 0.046(2) 0.0319(19) 0.0352(19) -0.0100(16) -0.0191(16) 0.0016(16)
O22 0.050(2) 0.044(2) 0.043(2) 0.0050(17) -0.0272(18) -0.0025(17)
O23 0.038(2) 0.0306(18) 0.0343(18) -0.0054(15) -0.0146(15) 0.0046(15)
O24 0.061(2) 0.046(2) 0.045(2) -0.0181(17) -0.0344(18) 0.0062(17)
Cd1 0.0474(3) 0.0262(2) 0.0339(2) -0.01027(17) -0.01540(18) 0.00588(18)
S1 0.0544(9) 0.0392(8) 0.0423(8) 0.0005(6) -0.0293(7) -0.0059(6)
S2 0.0451(9) 0.0471(8) 0.0414(8) -0.0226(6) -0.0230(7) 0.0163(6)
C1 0.035(3) 0.026(3) 0.036(3) -0.006(2) -0.014(2) 0.003(2)
C2 0.034(3) 0.026(3) 0.031(3) -0.004(2) -0.007(2) 0.006(2)
N1 0.057(3) 0.035(2) 0.041(2) -0.002(2) -0.026(2) -0.009(2)
N2 0.077(3) 0.033(2) 0.042(3) 0.001(2) -0.036(2) -0.015(2)
N3 0.054(3) 0.034(2) 0.052(3) -0.020(2) -0.030(2) 0.016(2)
N4 0.049(3) 0.033(2) 0.053(3) -0.017(2) -0.036(2) 0.011(2)
N11 0.034(2) 0.018(2) 0.037(2) -0.0088(17) -0.0153(19) 0.0058(17)
C11 0.031(3) 0.040(3) 0.025(3) -0.012(2) -0.010(2) 0.005(2)
C12 0.022(3) 0.023(2) 0.033(3) -0.010(2) -0.008(2) 0.001(2)
C13 0.035(3) 0.033(3) 0.037(3) -0.015(2) -0.013(2) -0.001(2)
C14 0.041(3) 0.017(3) 0.054(3) -0.010(3) -0.003(3) -0.003(2)
C15 0.035(3) 0.023(3) 0.041(3) -0.006(2) -0.018(2) 0.005(2)
C16 0.025(3) 0.025(3) 0.027(3) -0.003(2) -0.007(2) 0.004(2)
C17 0.028(3) 0.034(3) 0.024(3) -0.005(2) -0.004(2) 0.001(2)
O11 0.052(2) 0.0271(19) 0.044(2) -0.0094(16) -0.0233(17) 0.0058(16)
O12 0.064(2) 0.044(2) 0.046(2) -0.0209(17) -0.0333(19) 0.0102(18)
O13 0.048(2) 0.0225(17) 0.0372(18) -0.0106(15) -0.0208(16) 0.0080(15)
O14 0.045(2) 0.0322(19) 0.046(2) -0.0075(16) -0.0298(17) 0.0105(16)

loop_
_atom_type_symbol
_atom_type_description
_atom_type_scat_dispersion_real
_atom_type_scat_dispersion_imag
_atom_type_scat_source
C C 0.0033 0.0016 'International Tables Vol C Tables 4.2.6.8 and 6.1.1.4'
H H 0.0000 0.0000 'International Tables Vol C Tables 4.2.6.8 and 6.1.1.4'
N N 0.0061 0.0033 'International Tables Vol C Tables 4.2.6.8 and 6.1.1.4'
O O 0.0106 0.0060 'International Tables Vol C Tables 4.2.6.8 and 6.1.1.4'
S S 0.1246 0.1234 'International Tables Vol C Tables 4.2.6.8 and 6.1.1.4'
Cd Cd -0.8075 1.2024 'International Tables Vol C Tables 4.2.6.8 and 6.1.1.4'

loop_
_geom_angle_atom_site_label_1
_geom_angle_atom_site_label_2
_geom_angle_atom_site_label_3
_geom_angle
N21 Cd2 O23 70.73(11)
N21 Cd2 O21 69.25(11)
O23 Cd2 O21 139.72(9)
N21 Cd2 S3 122.84(9)
O23 Cd2 S3 96.71(7)
O21 Cd2 S3 100.96(7)
N21 Cd2 S4 113.71(9)
O23 Cd2 S4 97.60(7)
O21 Cd2 S4 102.24(8)
S3 Cd2 S4 123.29(5)
C3 S3 Cd2 106.03(16)
C4 S4 Cd2 94.83(14)
N6 C3 N5 118.8(4)
N6 C3 S3 123.2(3)
N5 C3 S3 117.8(3)
N7 C4 N8 118.2(4)
N7 C4 S4 122.3(3)
N8 C4 S4 119.5(3)
C3 N5 H5A 120.0
C3 N5 H5B 120.0
H5A N5 H5B 120.0
C3 N6 H6A 120.0
C3 N6 H6B 120.0
H6A N6 H6B 120.0
C4 N7 H7A 120.0
C4 N7 H7B 120.0
H7A N7 H7B 120.0
C4 N8 H8A 120.0
C4 N8 H8B 120.0
H8A N8 H8B 120.0
C22 N21 C26 120.7(4)
C22 N21 Cd2 120.6(3)
C26 N21 Cd2 118.7(3)
O22 C21 O21 125.9(4)
O22 C21 C22 118.3(4)
O21 C21 C22 115.8(4)
N21 C22 C23 121.8(4)
N21 C22 C21 115.9(4)
C23 C22 C21 122.3(4)
C24 C23 C22 117.6(4)
C24 C23 H23A 122(2)
C22 C23 H23A 120(2)
C23 C24 C25 120.6(4)
C23 C24 H24A 119.7
C25 C24 H24A 119.7
C26 C25 C24 118.1(4)
C26 C25 H25A 121(2)
C24 C25 H25A 121(2)
N21 C26 C25 121.2(4)
N21 C26 C27 115.4(4)
C25 C26 C27 123.5(4)
O24 C27 O23 126.3(4)
O24 C27 C26 115.9(4)
O23 C27 C26 117.8(4)
C21 O21 Cd2 117.7(3)
C27 O23 Cd2 117.3(3)
N11 Cd1 O11 69.97(11)
N11 Cd1 O13 70.46(10)
O11 Cd1 O13 140.40(9)
N11 Cd1 S2 124.38(9)
O11 Cd1 S2 98.99(7)
O13 Cd1 S2 101.71(7)
N11 Cd1 S1 121.83(9)
O11 Cd1 S1 101.47(8)
O13 Cd1 S1 100.49(7)
S2 Cd1 S1 113.78(4)
C1 S1 Cd1 106.96(16)
C2 S2 Cd1 104.76(15)
N1 C1 N2 117.9(4)
N1 C1 S1 119.1(3)
N2 C1 S1 123.0(3)
N4 C2 N3 119.0(4)
N4 C2 S2 122.6(3)
N3 C2 S2 118.3(3)
C1 N1 H1A 120.0
C1 N1 H1B 120.0
H1A N1 H1B 120.0
C1 N2 H2A 120.0
C1 N2 H2B 120.0
H2A N2 H2B 120.0
C2 N3 H3A 120.0
C2 N3 H3B 120.0
H3A N3 H3B 120.0
C2 N4 H4A 120.0
C2 N4 H4B 120.0
H4A N4 H4B 120.0
C16 N11 C12 120.8(3)
C16 N11 Cd1 119.4(3)
C12 N11 Cd1 119.7(3)
O12 C11 O11 125.3(4)
O12 C11 C12 117.5(4)
O11 C11 C12 117.3(4)
N11 C12 C13 121.0(4)
N11 C12 C11 115.4(3)
C13 C12 C11 123.6(4)
C12 C13 C14 118.4(4)
C12 C13 H13A 119(2)
C14 C13 H13A 122(2)
C15 C14 C13 120.2(4)
C15 C14 H14A 119(3)
C13 C14 H14A 121(3)
C14 C15 C16 118.1(4)
C14 C15 H15A 126(2)
C16 C15 H15A 116(2)
N11 C16 C15 121.4(4)
N11 C16 C17 116.0(4)
C15 C16 C17 122.6(4)
O14 C17 O13 126.4(4)
O14 C17 C16 116.7(4)
O13 C17 C16 116.9(4)
C11 O11 Cd1 117.4(3)
C17 O13 Cd1 116.4(3)

loop_
_geom_bond_atom_site_label_1
_geom_bond_atom_site_label_2
_geom_bond_distance
Cd2 N21 2.268(3)
Cd2 O23 2.373(3)
Cd2 O21 2.396(3)
Cd2 S3 2.4947(13)
Cd2 S4 2.5055(13)
S3 C3 1.712(4)
S4 C4 1.730(4)
C3 N6 1.308(5)
C3 N5 1.317(5)
C4 N7 1.311(5)
C4 N8 1.312(5)
N5 H5A 0.8600
N5 H5B 0.8600
N6 H6A 0.8600
N6 H6B 0.8600
N7 H7A 0.8600
N7 H7B 0.8600
N8 H8A 0.8600
N8 H8B 0.8600
N21 C22 1.318(5)
N21 C26 1.352(4)
C21 O22 1.236(5)
C21 O21 1.270(5)
C21 C22 1.520(5)
C22 C23 1.395(5)
C23 C24 1.383(6)
C23 H23A 0.98(4)
C24 C25 1.389(6)
C24 H24A 0.9300
C25 C26 1.379(5)
C25 H25A 0.98(3)
C26 C27 1.519(5)
C27 O24 1.240(4)
C27 O23 1.257(4)
Cd1 N11 2.268(3)
Cd1 O11 2.394(3)
Cd1 O13 2.398(3)
Cd1 S2 2.5107(12)
Cd1 S1 2.5193(13)
S1 C1 1.719(4)
S2 C2 1.721(4)
C1 N1 1.311(5)
C1 N2 1.316(5)
C2 N4 1.316(5)
C2 N3 1.316(4)
N1 H1A 0.8600
N1 H1B 0.8600
N2 H2A 0.8600
N2 H2B 0.8600
N3 H3A 0.8600
N3 H3B 0.8600
N4 H4A 0.8600
N4 H4B 0.8600
N11 C16 1.331(4)
N11 C12 1.353(4)
C11 O12 1.236(4)
C11 O11 1.267(4)
C11 C12 1.512(5)
C12 C13 1.379(5)
C13 C14 1.394(6)
C13 H13A 1.00(3)
C14 C15 1.389(6)
C14 H14A 0.94(4)
C15 C16 1.391(5)
C15 H15A 1.04(4)
C16 C17 1.528(5)
C17 O14 1.246(4)
C17 O13 1.272(4)
